data_4500254
loop_
_publ_author_name
'Luo, Geng-Geng'
'Xiong, Hong-Bo'
'Dai, Jing-Cao'

_publ_section_title
;
 Syntheses, Structural Characterization, and Properties of
 {[Cu(bpp)2(H2O)2](tp)&#x00B7;7H2O} and {[Cu(bpp)2(H2O)](ip)&#x00B7;7H2O}
 Complexes. New Examples of the Organic Anionic Template Effect on Induced
 Assembly of Water Clusters (bpp = 1,3-Bis(4-pyridyl)propane, tp =
 Terephthalate, ip = Isophthalate)&#x2020;
;
_journal_issue 2
_journal_name_full 'Crystal Growth &amp; Design'
_journal_page_first 507
_journal_paper_doi 10.1021/cg1013208
_journal_volume 11
_journal_year 2011
_chemical_formula_sum 'C34 H50 Cu N4 O13'
_chemical_formula_weight 786.32
_chemical_name_systematic
; 
 ? 
;
_space_group_IT_number 14
_symmetry_cell_setting monoclinic
_symmetry_space_group_name_Hall '-P 2yn'
_symmetry_space_group_name_H-M 'P 1 21/n 1'
_atom_sites_solution_hydrogens geom
_atom_sites_solution_primary direct
_atom_sites_solution_secondary difmap
_audit_creation_method SHELXL-97
_cell_angle_alpha 90.00
_cell_angle_beta 94.50(3)
_cell_angle_gamma 90.00
_cell_formula_units_Z 4
_cell_length_a 12.824(3)
_cell_length_b 16.867(3)
_cell_length_c 17.660(4)
_cell_measurement_temperature 173(2)
_cell_volume 3808.1(14)
_computing_molecular_graphics 'Diamond 2.1'
_computing_structure_refinement 'SHELXL-97 (Sheldrick, 1997)'
_computing_structure_solution 'SHELXS-97 (Sheldrick, 1990)'
_diffrn_ambient_temperature 173(2)
_diffrn_measured_fraction_theta_full 0.998
_diffrn_measured_fraction_theta_max 0.998
_diffrn_measurement_method /w-scans
_diffrn_radiation_monochromator graphite
_diffrn_radiation_source 'fine-focus sealed tube'
_diffrn_radiation_type MoK\a
_diffrn_radiation_wavelength 0.71073
_diffrn_reflns_av_R_equivalents 0.0442
_diffrn_reflns_av_sigmaI/netI 0.0348
_diffrn_reflns_limit_h_max 15
_diffrn_reflns_limit_h_min -15
_diffrn_reflns_limit_k_max 20
_diffrn_reflns_limit_k_min -20
_diffrn_reflns_limit_l_max 21
_diffrn_reflns_limit_l_min -21
_diffrn_reflns_number 31729
_diffrn_reflns_theta_full 26.00
_diffrn_reflns_theta_max 26.00
_diffrn_reflns_theta_min 3.07
_exptl_absorpt_coefficient_mu 0.641
_exptl_absorpt_correction_T_max 0.9100
_exptl_absorpt_correction_T_min 0.8825
_exptl_absorpt_correction_type empirical
_exptl_absorpt_process_details ABSCOR
_exptl_crystal_colour blue
_exptl_crystal_density_diffrn 1.371
_exptl_crystal_density_method 'not measured'
_exptl_crystal_description rodlike
_exptl_crystal_F_000 1660
_exptl_crystal_size_max 0.20
_exptl_crystal_size_mid 0.17
_exptl_crystal_size_min 0.15
_refine_diff_density_max 0.791
_refine_diff_density_min -0.630
_refine_diff_density_rms 0.054
_refine_ls_extinction_method none
_refine_ls_goodness_of_fit_ref 1.059
_refine_ls_hydrogen_treatment constr
_refine_ls_matrix_type full
_refine_ls_number_parameters 470
_refine_ls_number_reflns 7462
_refine_ls_number_restraints 0
_refine_ls_restrained_S_all 1.059
_refine_ls_R_factor_all 0.0442
_refine_ls_R_factor_gt 0.0351
_refine_ls_shift/su_max 0.001
_refine_ls_shift/su_mean 0.000
_refine_ls_structure_factor_coef Fsqd
_refine_ls_weighting_details 'calc w=1/[\s^2^(Fo^2^)+(0.0397P)^2^+1.9980P] where P=(Fo^2^+2Fc^2^)/3'
_refine_ls_weighting_scheme calc
_refine_ls_wR_factor_gt 0.0869
_refine_ls_wR_factor_ref 0.0914
_reflns_number_gt 6266
_reflns_number_total 7462
_reflns_threshold_expression >2sigma(I)
_cod_data_source_file cg1013208_si_002.cif
_cod_data_source_block CCDC790590
_cod_original_cell_volume 3808.4(13)
_cod_original_sg_symbol_H-M P21/n
_cod_database_code 4500254

loop_
_symmetry_equiv_pos_as_xyz
'x, y, z'
'-x+1/2, y+1/2, -z+1/2'
'-x, -y, -z'
'x-1/2, -y-1/2, z-1/2'

loop_
_atom_site_label
_atom_site_type_symbol
_atom_site_fract_x
_atom_site_fract_y
_atom_site_fract_z
_atom_site_U_iso_or_equiv
_atom_site_adp_type
_atom_site_occupancy
_atom_site_symmetry_multiplicity
_atom_site_calc_flag
_atom_site_refinement_flags
Cu1 Cu 0.824072(17) 0.726689(14) 0.763526(11) 0.01963(8) Uani 1 1 d .
N1 N 0.97147(13) 0.72251(9) 0.72801(9) 0.0224(3) Uani 1 1 d .
N2 N 0.67788(12) 0.72142(9) 0.80118(8) 0.0193(3) Uani 1 1 d .
N3 N 0.88429(12) 0.72991(9) 0.87302(8) 0.0207(3) Uani 1 1 d .
N4 N 0.76926(12) 0.72429(9) 0.65223(8) 0.0213(3) Uani 1 1 d .
C1 C 1.00256(17) 0.77009(13) 0.67315(12) 0.0303(5) Uani 1 1 d .
H1A H 0.9587 0.8130 0.6564 0.036 Uiso 1 1 calc R
C2 C 1.09533(17) 0.75922(13) 0.64017(13) 0.0331(5) Uani 1 1 d .
H2A H 1.1141 0.7943 0.6014 0.040 Uiso 1 1 calc R
C3 C 1.16174(15) 0.69702(12) 0.66333(11) 0.0247(4) Uani 1 1 d .
C4 C 1.13029(15) 0.64947(12) 0.72134(11) 0.0248(4) Uani 1 1 d .
H4A H 1.1735 0.6070 0.7401 0.030 Uiso 1 1 calc R
C5 C 1.03641(15) 0.66366(12) 0.75200(10) 0.0237(4) Uani 1 1 d .
H5A H 1.0168 0.6303 0.7918 0.028 Uiso 1 1 calc R
C6 C 1.26284(16) 0.68372(13) 0.62756(12) 0.0292(5) Uani 1 1 d .
H6A H 1.2497 0.6852 0.5716 0.035 Uiso 1 1 calc R
H6B H 1.2905 0.6305 0.6419 0.035 Uiso 1 1 calc R
C7 C 1.34415(15) 0.74633(13) 0.65258(10) 0.0253(4) Uani 1 1 d .
H7A H 1.3601 0.7425 0.7082 0.030 Uiso 1 1 calc R
H7B H 1.3144 0.7996 0.6412 0.030 Uiso 1 1 calc R
C8 C 1.44597(15) 0.73736(13) 0.61333(10) 0.0252(4) Uani 1 1 d .
H8A H 1.4979 0.7762 0.6352 0.030 Uiso 1 1 calc R
H8B H 1.4747 0.6836 0.6233 0.030 Uiso 1 1 calc R
C9 C 0.65209(15) 0.76477(11) 0.86086(10) 0.0225(4) Uani 1 1 d .
H9A H 0.7019 0.8011 0.8834 0.027 Uiso 1 1 calc R
C10 C 0.55613(16) 0.75851(12) 0.89056(11) 0.0258(4) Uani 1 1 d .
H10A H 0.5410 0.7904 0.9326 0.031 Uiso 1 1 calc R
C11 C 0.48152(15) 0.70584(12) 0.85931(11) 0.0231(4) Uani 1 1 d .
C12 C 0.50859(15) 0.66155(12) 0.79764(10) 0.0228(4) Uani 1 1 d .
H12A H 0.4602 0.6247 0.7742 0.027 Uiso 1 1 calc R
C13 C 0.60551(14) 0.67085(11) 0.77034(10) 0.0205(4) Uani 1 1 d .
H13A H 0.6220 0.6401 0.7278 0.025 Uiso 1 1 calc R
C14 C 0.37575(16) 0.69915(13) 0.89002(12) 0.0299(5) Uani 1 1 d .
H14A H 0.3849 0.6927 0.9459 0.036 Uiso 1 1 calc R
H14B H 0.3399 0.6513 0.8685 0.036 Uiso 1 1 calc R
C15 C 0.30730(15) 0.77200(12) 0.87092(10) 0.0251(4) Uani 1 1 d .
H15A H 0.2914 0.7747 0.8152 0.030 Uiso 1 1 calc R
H15B H 0.3469 0.8204 0.8869 0.030 Uiso 1 1 calc R
C16 C 0.20433(15) 0.77070(13) 0.90959(10) 0.0241(4) Uani 1 1 d .
H16A H 0.1613 0.8170 0.8923 0.029 Uiso 1 1 calc R
H16B H 0.1649 0.7221 0.8943 0.029 Uiso 1 1 calc R
C17 C 0.72311(14) 0.72712(11) 0.49458(10) 0.0205(4) Uani 1 1 d .
C18 C 0.69495(16) 0.78839(12) 0.54052(11) 0.0274(4) Uani 1 1 d .
H18A H 0.6589 0.8331 0.5187 0.033 Uiso 1 1 calc R
C19 C 0.86170(16) 0.67303(12) 0.92234(10) 0.0250(4) Uani 1 1 d .
H19A H 0.8292 0.6257 0.9032 0.030 Uiso 1 1 calc R
C20 C 0.88384(16) 0.68059(12) 0.99953(10) 0.0259(4) Uani 1 1 d .
H20A H 0.8680 0.6386 1.0325 0.031 Uiso 1 1 calc R
C21 C 0.92946(14) 0.74987(12) 1.02907(10) 0.0205(4) Uani 1 1 d .
C22 C 0.95575(14) 0.80706(12) 0.97759(10) 0.0222(4) Uani 1 1 d .
H22A H 0.9895 0.8545 0.9951 0.027 Uiso 1 1 calc R
C23 C 0.93291(15) 0.79499(12) 0.90101(10) 0.0233(4) Uani 1 1 d .
H23A H 0.9525 0.8345 0.8666 0.028 Uiso 1 1 calc R
C24 C 0.7959(2) 0.66436(13) 0.60799(11) 0.0361(5) Uani 1 1 d .
H24A H 0.8319 0.6204 0.6312 0.043 Uiso 1 1 calc R
C25 C 0.7736(2) 0.66339(13) 0.53063(11) 0.0356(5) Uani 1 1 d .
H25A H 0.7929 0.6189 0.5018 0.043 Uiso 1 1 calc R
C26 C 0.71888(15) 0.78516(12) 0.61815(11) 0.0258(4) Uani 1 1 d .
H26A H 0.6985 0.8282 0.6485 0.031 Uiso 1 1 calc R
O1 O 0.79846(10) 1.01280(9) 0.63467(7) 0.0286(3) Uani 1 1 d .
O2 O 0.94288(10) 0.96833(8) 0.69918(7) 0.0251(3) Uani 1 1 d .
C27 C 0.89270(15) 0.99224(11) 0.63909(10) 0.0212(4) Uani 1 1 d .
C28 C 0.94900(15) 0.99617(11) 0.56716(10) 0.0206(4) Uani 1 1 d .
C29 C 1.05345(16) 0.97484(13) 0.56654(10) 0.0270(4) Uani 1 1 d .
H29A H 1.0906 0.9573 0.6122 0.032 Uiso 1 1 calc R
C30 C 0.89572(15) 1.02129(13) 0.49971(11) 0.0279(5) Uani 1 1 d .
H30A H 0.8241 1.0359 0.4991 0.034 Uiso 1 1 calc R
O3 O 0.65792(10) 0.95544(8) 0.84012(7) 0.0239(3) Uani 1 1 d .
O4 O 0.76503(11) 0.95685(9) 0.94548(7) 0.0320(3) Uani 1 1 d .
C31 C 0.67631(15) 0.96274(11) 0.91135(10) 0.0204(4) Uani 1 1 d .
C32 C 0.58446(14) 0.98067(11) 0.95732(10) 0.0189(4) Uani 1 1 d .
C33 C 0.59642(15) 0.98125(12) 1.03638(10) 0.0244(4) Uani 1 1 d .
H33A H 0.6623 0.9684 1.0617 0.029 Uiso 1 1 calc R
C34 C 0.48692(15) 0.99964(12) 0.92156(10) 0.0235(4) Uani 1 1 d .
H34A H 0.4774 0.9995 0.8677 0.028 Uiso 1 1 calc R
O1W O 0.80521(10) 0.86746(8) 0.76512(7) 0.0241(3) Uani 1 1 d .
H1WA H 0.7574 0.8896 0.7884 0.036 Uiso 1 1 d R
H1WB H 0.8433 0.9006 0.7438 0.036 Uiso 1 1 d R
O2W O 0.82201(10) 0.57878(8) 0.76478(7) 0.0244(3) Uani 1 1 d .
H2WA H 0.7769 0.5585 0.7918 0.037 Uiso 1 1 d R
H2WB H 0.8329 0.5412 0.7343 0.037 Uiso 1 1 d R
O3W O 0.57357(12) 0.51971(10) 0.63641(8) 0.0373(4) Uani 1 1 d .
H3WA H 0.5790 0.5032 0.6820 0.056 Uiso 1 1 d R
H3WB H 0.6282 0.4982 0.6212 0.056 Uiso 1 1 d R
O4W O 0.31211(14) 0.96000(11) 0.66875(10) 0.0528(5) Uani 1 1 d .
H4WA H 0.3652 0.9424 0.6953 0.079 Uiso 1 1 d R
H4WB H 0.2693 0.9617 0.7031 0.079 Uiso 1 1 d R
O5W O 0.15267(14) 0.98207(17) 0.76232(10) 0.0805(11) Uani 1.000(6) 1 d .
H5WA H 0.1490 0.9809 0.8102 0.121 Uiso 1.000(6) 1 d R
H5WB H 0.0911 0.9775 0.7411 0.121 Uiso 1.000(6) 1 d R
O6W O 0.51178(13) 0.90533(11) 0.71813(9) 0.0469(4) Uani 1 1 d .
H6WA H 0.5523 0.9182 0.7566 0.070 Uiso 1 1 d R
H6WB H 0.5538 0.9165 0.6848 0.070 Uiso 1 1 d R
O7W O 0.12881(13) 0.97934(11) 0.91908(9) 0.0466(4) Uani 1 1 d .
H7WA H 0.1537 1.0021 0.9594 0.070 Uiso 1 1 d R
H7WB H 0.0663 0.9954 0.9095 0.070 Uiso 1 1 d R
O8W O 0.08490(13) 0.55888(10) 0.92614(8) 0.0403(4) Uani 1 1 d .
H8WA H 0.0239 0.5404 0.9151 0.060 Uiso 1 1 d R
H8WB H 0.1243 0.5316 0.8997 0.060 Uiso 1 1 d R
O9W O 0.59973(12) 0.96711(9) 0.58271(8) 0.0371(4) Uani 1 1 d .
H9WA H 0.5954 0.9598 0.5349 0.056 Uiso 1 1 d R
H9WB H 0.6621 0.9817 0.5955 0.056 Uiso 1 1 d R

loop_
_atom_site_aniso_label
_atom_site_aniso_U_11
_atom_site_aniso_U_22
_atom_site_aniso_U_33
_atom_site_aniso_U_23
_atom_site_aniso_U_13
_atom_site_aniso_U_12
Cu1 0.01532(13) 0.03032(15) 0.01389(12) 0.00031(9) 0.00516(8) 0.00158(10)
N1 0.0201(8) 0.0269(9) 0.0210(8) -0.0005(6) 0.0069(6) 0.0007(7)
N2 0.0187(8) 0.0223(8) 0.0172(7) 0.0023(6) 0.0045(6) 0.0025(6)
N3 0.0161(8) 0.0278(9) 0.0186(8) -0.0001(6) 0.0049(6) 0.0032(7)
N4 0.0214(8) 0.0258(9) 0.0172(7) 0.0007(6) 0.0058(6) 0.0002(7)
C1 0.0256(11) 0.0295(11) 0.0375(11) 0.0104(9) 0.0140(9) 0.0063(9)
C2 0.0299(12) 0.0338(12) 0.0380(12) 0.0122(9) 0.0188(9) 0.0031(10)
C3 0.0206(10) 0.0271(11) 0.0279(10) -0.0036(8) 0.0104(8) -0.0004(8)
C4 0.0189(10) 0.0281(11) 0.0277(10) 0.0023(8) 0.0037(8) 0.0021(8)
C5 0.0205(10) 0.0299(11) 0.0209(9) 0.0045(8) 0.0046(7) -0.0008(8)
C6 0.0241(11) 0.0308(11) 0.0345(11) -0.0022(9) 0.0145(9) -0.0005(9)
C7 0.0210(10) 0.0377(12) 0.0179(9) -0.0002(8) 0.0055(7) 0.0028(9)
C8 0.0168(10) 0.0416(12) 0.0172(9) 0.0009(8) 0.0012(7) 0.0010(9)
C9 0.0210(10) 0.0238(10) 0.0234(9) -0.0023(8) 0.0046(8) 0.0008(8)
C10 0.0260(11) 0.0277(11) 0.0251(10) -0.0033(8) 0.0104(8) 0.0030(9)
C11 0.0190(10) 0.0245(10) 0.0266(10) 0.0047(8) 0.0068(8) 0.0045(8)
C12 0.0175(10) 0.0249(10) 0.0259(10) 0.0005(8) 0.0007(7) 0.0018(8)
C13 0.0185(10) 0.0251(10) 0.0180(8) -0.0008(7) 0.0019(7) 0.0050(8)
C14 0.0212(11) 0.0333(12) 0.0368(11) 0.0008(9) 0.0123(9) 0.0011(9)
C15 0.0201(10) 0.0375(12) 0.0184(9) -0.0003(8) 0.0066(7) 0.0023(9)
C16 0.0151(9) 0.0388(12) 0.0185(9) -0.0025(8) 0.0020(7) 0.0024(8)
C17 0.0137(9) 0.0300(11) 0.0184(9) 0.0029(8) 0.0043(7) -0.0031(8)
C18 0.0230(11) 0.0326(11) 0.0260(10) 0.0012(8) -0.0015(8) 0.0106(9)
C19 0.0296(11) 0.0229(10) 0.0227(9) -0.0001(8) 0.0024(8) 0.0012(8)
C20 0.0294(11) 0.0280(11) 0.0207(9) 0.0035(8) 0.0035(8) 0.0016(9)
C21 0.0122(9) 0.0308(11) 0.0189(9) -0.0001(8) 0.0032(7) 0.0049(8)
C22 0.0139(9) 0.0289(10) 0.0239(9) -0.0022(8) 0.0014(7) -0.0020(8)
C23 0.0158(9) 0.0320(11) 0.0223(9) 0.0049(8) 0.0033(7) -0.0017(8)
C24 0.0621(16) 0.0258(11) 0.0203(10) 0.0029(8) 0.0027(10) 0.0123(11)
C25 0.0610(16) 0.0267(11) 0.0199(10) -0.0014(8) 0.0070(10) 0.0098(11)
C26 0.0205(10) 0.0333(11) 0.0236(10) -0.0046(8) 0.0014(8) 0.0084(8)
O1 0.0189(7) 0.0440(9) 0.0240(7) -0.0021(6) 0.0088(5) 0.0046(6)
O2 0.0227(7) 0.0331(8) 0.0201(6) 0.0040(6) 0.0060(5) 0.0003(6)
C27 0.0207(10) 0.0219(10) 0.0219(9) -0.0028(7) 0.0067(7) -0.0024(8)
C28 0.0205(10) 0.0223(10) 0.0198(9) -0.0012(7) 0.0068(7) 0.0002(8)
C29 0.0228(10) 0.0398(12) 0.0188(9) 0.0037(8) 0.0033(7) 0.0067(9)
C30 0.0165(10) 0.0438(13) 0.0241(10) 0.0029(9) 0.0058(8) 0.0083(9)
O3 0.0235(7) 0.0288(7) 0.0203(6) -0.0006(5) 0.0075(5) 0.0016(6)
O4 0.0186(7) 0.0508(10) 0.0272(7) -0.0012(7) 0.0053(6) 0.0066(7)
C31 0.0209(10) 0.0185(9) 0.0228(9) 0.0010(7) 0.0074(7) 0.0005(8)
C32 0.0172(9) 0.0178(9) 0.0223(9) 0.0003(7) 0.0060(7) -0.0008(7)
C33 0.0184(10) 0.0327(11) 0.0221(9) 0.0001(8) 0.0015(7) 0.0038(8)
C34 0.0215(10) 0.0315(11) 0.0180(9) 0.0008(8) 0.0042(7) 0.0013(8)
O1W 0.0253(7) 0.0235(7) 0.0248(7) 0.0009(5) 0.0107(6) 0.0012(6)
O2W 0.0301(8) 0.0237(7) 0.0210(6) 0.0000(5) 0.0112(5) -0.0021(6)
O3W 0.0256(8) 0.0522(10) 0.0343(8) 0.0052(7) 0.0032(6) 0.0069(7)
O4W 0.0342(10) 0.0704(13) 0.0547(11) 0.0120(9) 0.0098(8) 0.0049(9)
O5W 0.0304(11) 0.174(3) 0.0375(11) -0.0118(13) 0.0051(8) 0.0086(13)
O6W 0.0328(9) 0.0623(12) 0.0443(9) -0.0040(8) -0.0049(7) -0.0073(8)
O7W 0.0365(10) 0.0682(12) 0.0337(8) -0.0089(8) -0.0056(7) 0.0083(9)
O8W 0.0369(9) 0.0443(10) 0.0396(9) -0.0012(7) 0.0031(7) -0.0076(8)
O9W 0.0286(8) 0.0453(10) 0.0367(8) -0.0108(7) -0.0024(6) 0.0031(7)

loop_
_atom_type_symbol
_atom_type_description
_atom_type_scat_dispersion_real
_atom_type_scat_dispersion_imag
_atom_type_scat_source
C C 0.0033 0.0016 'International Tables Vol C Tables 4.2.6.8 and 6.1.1.4'
H H 0.0000 0.0000 'International Tables Vol C Tables 4.2.6.8 and 6.1.1.4'
N N 0.0061 0.0033 'International Tables Vol C Tables 4.2.6.8 and 6.1.1.4'
O O 0.0106 0.0060 'International Tables Vol C Tables 4.2.6.8 and 6.1.1.4'
Cu Cu 0.3201 1.2651 'International Tables Vol C Tables 4.2.6.8 and 6.1.1.4'

loop_
_geom_angle_atom_site_label_1
_geom_angle_atom_site_label_2
_geom_angle_atom_site_label_3
_geom_angle
_geom_angle_site_symmetry_1
_geom_angle_site_symmetry_3
N3 Cu1 N4 177.76(6) . .
N3 Cu1 N1 90.08(7) . .
N4 Cu1 N1 87.73(7) . .
N3 Cu1 N2 88.92(7) . .
N4 Cu1 N2 93.29(7) . .
N1 Cu1 N2 175.38(6) . .
N3 Cu1 O1W 89.62(5) . .
N4 Cu1 O1W 90.20(5) . .
N1 Cu1 O1W 97.77(6) . .
N2 Cu1 O1W 86.73(5) . .
N3 Cu1 O2W 91.25(5) . .
N4 Cu1 O2W 89.18(5) . .
N1 Cu1 O2W 88.79(5) . .
N2 Cu1 O2W 86.72(5) . .
O1W Cu1 O2W 173.38(5) . .
C1 N1 C5 117.23(17) . .
C1 N1 Cu1 122.43(14) . .
C5 N1 Cu1 119.70(13) . .
C13 N2 C9 117.26(16) . .
C13 N2 Cu1 121.24(12) . .
C9 N2 Cu1 121.37(13) . .
C23 N3 C19 117.68(16) . .
C23 N3 Cu1 120.42(13) . .
C19 N3 Cu1 120.97(13) . .
C26 N4 C24 117.10(16) . .
C26 N4 Cu1 122.67(13) . .
C24 N4 Cu1 119.63(13) . .
N1 C1 C2 122.74(19) . .
N1 C1 H1A 118.6 . .
C2 C1 H1A 118.6 . .
C1 C2 C3 120.32(19) . .
C1 C2 H2A 119.8 . .
C3 C2 H2A 119.8 . .
C4 C3 C2 116.52(18) . .
C4 C3 C6 122.35(18) . .
C2 C3 C6 121.13(18) . .
C5 C4 C3 120.23(18) . .
C5 C4 H4A 119.9 . .
C3 C4 H4A 119.9 . .
N1 C5 C4 122.91(17) . .
N1 C5 H5A 118.5 . .
C4 C5 H5A 118.5 . .
C3 C6 C7 111.57(16) . .
C3 C6 H6A 109.3 . .
C7 C6 H6A 109.3 . .
C3 C6 H6B 109.3 . .
C7 C6 H6B 109.3 . .
H6A C6 H6B 108.0 . .
C6 C7 C8 112.82(16) . .
C6 C7 H7A 109.0 . .
C8 C7 H7A 109.0 . .
C6 C7 H7B 109.0 . .
C8 C7 H7B 109.0 . .
H7A C7 H7B 107.8 . .
C21 C8 C7 112.02(16) 4_675 .
C21 C8 H8A 109.2 4_675 .
C7 C8 H8A 109.2 . .
C21 C8 H8B 109.2 4_675 .
C7 C8 H8B 109.2 . .
H8A C8 H8B 107.9 . .
N2 C9 C10 122.55(18) . .
N2 C9 H9A 118.7 . .
C10 C9 H9A 118.7 . .
C9 C10 C11 120.38(18) . .
C9 C10 H10A 119.8 . .
C11 C10 H10A 119.8 . .
C12 C11 C10 116.72(18) . .
C12 C11 C14 122.08(18) . .
C10 C11 C14 121.18(18) . .
C13 C12 C11 120.13(18) . .
C13 C12 H12A 119.9 . .
C11 C12 H12A 119.9 . .
N2 C13 C12 122.96(17) . .
N2 C13 H13A 118.5 . .
C12 C13 H13A 118.5 . .
C11 C14 C15 112.19(17) . .
C11 C14 H14A 109.2 . .
C15 C14 H14A 109.2 . .
C11 C14 H14B 109.2 . .
C15 C14 H14B 109.2 . .
H14A C14 H14B 107.9 . .
C14 C15 C16 112.88(16) . .
C14 C15 H15A 109.0 . .
C16 C15 H15A 109.0 . .
C14 C15 H15B 109.0 . .
C16 C15 H15B 109.0 . .
H15A C15 H15B 107.8 . .
C17 C16 C15 111.63(15) 4_576 .
C17 C16 H16A 109.3 4_576 .
C15 C16 H16A 109.3 . .
C17 C16 H16B 109.3 4_576 .
C15 C16 H16B 109.3 . .
H16A C16 H16B 108.0 . .
C18 C17 C25 116.48(17) . .
C18 C17 C16 122.73(18) . 4_675
C25 C17 C16 120.75(18) . 4_675
C17 C18 C26 120.39(18) . .
C17 C18 H18A 119.8 . .
C26 C18 H18A 119.8 . .
N3 C19 C20 122.56(19) . .
N3 C19 H19A 118.7 . .
C20 C19 H19A 118.7 . .
C19 C20 C21 119.85(18) . .
C19 C20 H20A 120.1 . .
C21 C20 H20A 120.1 . .
C22 C21 C20 117.14(16) . .
C22 C21 C8 121.85(18) . 4_576
C20 C21 C8 120.98(17) . 4_576
C23 C22 C21 119.86(18) . .
C23 C22 H22A 120.1 . .
C21 C22 H22A 120.1 . .
N3 C23 C22 122.79(18) . .
N3 C23 H23A 118.6 . .
C22 C23 H23A 118.6 . .
N4 C24 C25 123.17(19) . .
N4 C24 H24A 118.4 . .
C25 C24 H24A 118.4 . .
C24 C25 C17 120.10(19) . .
C24 C25 H25A 120.0 . .
C17 C25 H25A 120.0 . .
N4 C26 C18 122.74(18) . .
N4 C26 H26A 118.6 . .
C18 C26 H26A 118.6 . .
O1 C27 O2 124.44(17) . .
O1 C27 C28 117.22(16) . .
O2 C27 C28 118.34(17) . .
C29 C28 C30 118.77(17) . .
C29 C28 C27 121.36(17) . .
C30 C28 C27 119.86(17) . .
C30 C29 C28 120.86(18) 3_776 .
C30 C29 H29A 119.6 3_776 .
C28 C29 H29A 119.6 . .
C29 C30 C28 120.36(18) 3_776 .
C29 C30 H30A 119.8 3_776 .
C28 C30 H30A 119.8 . .
O4 C31 O3 124.24(17) . .
O4 C31 C32 118.36(16) . .
O3 C31 C32 117.39(16) . .
C33 C32 C34 118.50(17) . .
C33 C32 C31 120.69(17) . .
C34 C32 C31 120.78(16) . .
C34 C33 C32 120.66(18) 3_677 .
C34 C33 H33A 119.7 3_677 .
C32 C33 H33A 119.7 . .
C33 C34 C32 120.85(17) 3_677 .
C33 C34 H34A 119.6 3_677 .
C32 C34 H34A 119.6 . .
Cu1 O1W H1WA 121.3 . .
Cu1 O1W H1WB 126.0 . .
H1WA O1W H1WB 112.7 . .
Cu1 O2W H2WA 114.5 . .
Cu1 O2W H2WB 137.5 . .
H2WA O2W H2WB 102.1 . .
H3WA O3W H3WB 98.7 . .
H4WA O4W H4WB 98.8 . .
H5WA O5W H5WB 108.3 . .
H6WA O6W H6WB 96.6 . .
H7WA O7W H7WB 108.0 . .
H8WA O8W H8WB 104.5 . .
H9WA O9W H9WB 107.0 . .

loop_
_geom_bond_atom_site_label_1
_geom_bond_atom_site_label_2
_geom_bond_distance
_geom_bond_site_symmetry_2
Cu1 N3 2.0258(16) .
Cu1 N4 2.0351(16) .
Cu1 N1 2.0390(17) .
Cu1 N2 2.0398(16) .
Cu1 O1W 2.3870(14) .
Cu1 O2W 2.4952(14) .
N1 C1 1.343(3) .
N1 C5 1.343(2) .
N2 C13 1.344(2) .
N2 C9 1.345(2) .
N3 C23 1.338(3) .
N3 C19 1.343(2) .
N4 C26 1.331(2) .
N4 C24 1.338(3) .
C1 C2 1.377(3) .
C1 H1A 0.9500 .
C2 C3 1.392(3) .
C2 H2A 0.9500 .
C3 C4 1.386(3) .
C3 C6 1.503(3) .
C4 C5 1.379(3) .
C4 H4A 0.9500 .
C5 H5A 0.9500 .
C6 C7 1.525(3) .
C6 H6A 0.9900 .
C6 H6B 0.9900 .
C7 C8 1.533(3) .
C7 H7A 0.9900 .
C7 H7B 0.9900 .
C8 C21 1.502(2) 4_675
C8 H8A 0.9900 .
C8 H8B 0.9900 .
C9 C10 1.379(3) .
C9 H9A 0.9500 .
C10 C11 1.388(3) .
C10 H10A 0.9500 .
C11 C12 1.387(3) .
C11 C14 1.504(3) .
C12 C13 1.377(3) .
C12 H12A 0.9500 .
C13 H13A 0.9500 .
C14 C15 1.532(3) .
C14 H14A 0.9900 .
C14 H14B 0.9900 .
C15 C16 1.534(3) .
C15 H15A 0.9900 .
C15 H15B 0.9900 .
C16 C17 1.502(2) 4_576
C16 H16A 0.9900 .
C16 H16B 0.9900 .
C17 C18 1.379(3) .
C17 C25 1.384(3) .
C17 C16 1.502(2) 4_675
C18 C26 1.382(3) .
C18 H18A 0.9500 .
C19 C20 1.376(3) .
C19 H19A 0.9500 .
C20 C21 1.390(3) .
C20 H20A 0.9500 .
C21 C22 1.385(3) .
C21 C8 1.502(2) 4_576
C22 C23 1.376(3) .
C22 H22A 0.9500 .
C23 H23A 0.9500 .
C24 C25 1.374(3) .
C24 H24A 0.9500 .
C25 H25A 0.9500 .
C26 H26A 0.9500 .
O1 C27 1.254(2) .
O2 C27 1.263(2) .
C27 C28 1.511(2) .
C28 C29 1.388(3) .
C28 C30 1.392(3) .
C29 C30 1.385(3) 3_776
C29 H29A 0.9500 .
C30 C29 1.385(3) 3_776
C30 H30A 0.9500 .
O3 C31 1.267(2) .
O4 C31 1.249(2) .
C31 C32 1.513(3) .
C32 C33 1.393(3) .
C32 C34 1.393(3) .
C33 C34 1.387(3) 3_677
C33 H33A 0.9500 .
C34 C33 1.387(3) 3_677
C34 H34A 0.9500 .
O1W H1WA 0.8500 .
O1W H1WB 0.8501 .
O2W H2WA 0.8499 .
O2W H2WB 0.8501 .
O3W H3WA 0.8500 .
O3W H3WB 0.8500 .
O4W H4WA 0.8496 .
O4W H4WB 0.8500 .
O5W H5WA 0.8502 .
O5W H5WB 0.8500 .
O6W H6WA 0.8504 .
O6W H6WB 0.8499 .
O7W H7WA 0.8501 .
O7W H7WB 0.8501 .
O8W H8WA 0.8503 .
O8W H8WB 0.8500 .
O9W H9WA 0.8500 .
O9W H9WB 0.8503 .

loop_
_geom_hbond_atom_site_label_D
_geom_hbond_atom_site_label_H
_geom_hbond_atom_site_label_A
_geom_hbond_distance_DH
_geom_hbond_distance_HA
_geom_hbond_distance_DA
_geom_hbond_angle_DHA
_geom_hbond_site_symmetry_A
O1W H1WA O3 0.85 1.97 2.8139(19) 171.6 .
O1W H1WB O2 0.85 1.93 2.7733(19) 173.6 .
O2W H2WA O1 0.85 1.85 2.6850(19) 168.2 2_646
O2W H2WB O3 0.85 1.96 2.8109(19) 173.8 2_646
O3W H3WA O2 0.85 2.22 3.053(2) 167.5 2_646
O3W H3WB O4 0.85 2.00 2.823(2) 162.3 2_646
O4W H4WA O6W 0.85 1.99 2.796(2) 157.6 .
O4W H4WB O5W 0.85 1.92 2.753(3) 165.5 .
O5W H5WA O7W 0.85 1.96 2.809(2) 175.6 .
O5W H5WB O2 0.85 1.99 2.840(2) 175.6 1_455
O6W H6WA O3 0.85 2.02 2.870(2) 173.8 .
O6W H6WB O9W 0.85 2.12 2.916(2) 155.8 .
O7W H7WA O4 0.85 2.03 2.867(2) 169.8 3_677
O7W H7WB O3W 0.85 1.95 2.786(2) 165.9 2_556
O8W H8WA O9W 0.85 2.01 2.823(2) 158.8 2_546
O8W H8WB O4W 0.85 1.93 2.772(2) 168.5 2_546
O9W H9WA O8W 0.85 1.94 2.791(2) 178.9 4_675
O9W H9WB O1 0.85 1.90 2.750(2) 174.1 .
